data_1507087
loop_
_publ_author_name
'Wang, Changsheng'
'Batsanov, Andrei S.'
'Bryce, Martin R.'
'Sage, Ian'

_publ_section_title
;
 Nanoscale aryleneethynylene molecular wires with reversible fluorenone
 electrochemistry for self-assembly onto metal surfaces.
;
_journal_issue 13
_journal_name_full 'Organic letters'
_journal_page_first 2181
_journal_page_last 2184
_journal_paper_doi 10.1021/ol0493608
_journal_volume 6
_journal_year 2004
_chemical_formula_moiety 'C53 H62 I2 O5'
_chemical_formula_sum 'C53 H62 I2 O5'
_chemical_formula_weight 1032.83
_chemical_name_systematic
; 
 ? 
;
_space_group_IT_number 2
_symmetry_cell_setting triclinic
_symmetry_space_group_name_Hall '-P 1'
_symmetry_space_group_name_H-M 'P -1'
_atom_sites_solution_hydrogens geom
_atom_sites_solution_primary direct
_atom_sites_solution_secondary difmap
_audit_creation_method SHELXL-97
_cell_angle_alpha 102.56(3)
_cell_angle_beta 94.34(2)
_cell_angle_gamma 107.62(2)
_cell_formula_units_Z 2
_cell_length_a 9.9862(14)
_cell_length_b 15.134(3)
_cell_length_c 17.310(4)
_cell_measurement_reflns_used 970
_cell_measurement_temperature 120(2)
_cell_measurement_theta_max 19.86
_cell_measurement_theta_min 12.10
_cell_volume 2405.4(9)
_computing_cell_refinement 'SMART version 5.625 (Bruker, 2001)'
_computing_data_collection 'SMART version 5.625 (Bruker, 2001)'
_computing_data_reduction 'SAINT version 6.02A (Bruker, 2001)'
_computing_molecular_graphics 'SHELXTL version 5.10 (Bruker, 1997)'
_computing_publication_material 'SHELXTL version 5.10 (Bruker, 1997)'
_computing_structure_refinement 'SHELXTL version 6.12 (Bruker, 2001)'
_computing_structure_solution 'SHELXTL version 6.12 (Bruker, 2001)'
_diffrn_ambient_temperature 120(2)
_diffrn_detector_area_resol_mean 8
_diffrn_measured_fraction_theta_full 0.988
_diffrn_measured_fraction_theta_max 0.988
_diffrn_measurement_device_type 'SMART 6K CCD area detector'
_diffrn_measurement_method '\w scans'
_diffrn_radiation_monochromator graphite
_diffrn_radiation_source 'fine-focus sealed tube'
_diffrn_radiation_type MoK\a
_diffrn_radiation_wavelength 0.71073
_diffrn_reflns_av_R_equivalents 0.0812
_diffrn_reflns_av_sigmaI/netI 0.0499
_diffrn_reflns_limit_h_max 14
_diffrn_reflns_limit_h_min -13
_diffrn_reflns_limit_k_max 21
_diffrn_reflns_limit_k_min -21
_diffrn_reflns_limit_l_max 24
_diffrn_reflns_limit_l_min -24
_diffrn_reflns_number 37600
_diffrn_reflns_theta_full 30.00
_diffrn_reflns_theta_max 30.04
_diffrn_reflns_theta_min 1.46
_exptl_absorpt_coefficient_mu 1.353
_exptl_absorpt_correction_T_max 0.9532
_exptl_absorpt_correction_T_min 0.8041
_exptl_absorpt_correction_type integration
_exptl_absorpt_process_details 'XPREP ver.5.1 (Bruker, 1999)'
_exptl_crystal_colour orange
_exptl_crystal_density_diffrn 1.426
_exptl_crystal_density_meas ?
_exptl_crystal_density_method 'not measured'
_exptl_crystal_description plate
_exptl_crystal_F_000 1052
_exptl_crystal_size_max 0.22
_exptl_crystal_size_mid 0.08
_exptl_crystal_size_min 0.035
_refine_diff_density_max 1.699
_refine_diff_density_min -1.126
_refine_diff_density_rms 0.237
_refine_ls_extinction_method none
_refine_ls_goodness_of_fit_ref 1.039
_refine_ls_hydrogen_treatment constr
_refine_ls_matrix_type full
_refine_ls_number_parameters 542
_refine_ls_number_reflns 17821
_refine_ls_number_restraints 0
_refine_ls_restrained_S_all 1.039
_refine_ls_R_factor_all 0.0848
_refine_ls_R_factor_gt 0.0651
_refine_ls_shift/su_max 0.002
_refine_ls_shift/su_mean 0.000
_refine_ls_structure_factor_coef Fsqd
_refine_ls_weighting_details 'calc w=1/[\s^2^(Fo^2^)+(0.1137P)^2^+12.5257P] where P=(Fo^2^+2Fc^2^)/3'
_refine_ls_weighting_scheme calc
_refine_ls_wR_factor_gt 0.1958
_refine_ls_wR_factor_ref 0.2089
_reflns_number_gt 13154
_reflns_number_total 17821
_reflns_threshold_expression I>2\s(I)
_cod_data_source_file ol0493608si20040408_013322.cif
_cod_data_source_block (5)
_cod_depositor_comments
;
The following automatic conversions were performed:

'_symmetry_cell_setting' value 'Triclinic' changed to 'triclinic'
according to /home/saulius/struct/CIF-dictionaries/cif_core.dic
dictionary named 'cif_core.dic' version 2.4.1 from 2010-06-29.

Automatic conversion script
Id: cif_fix_values 1715 2011-07-08 13:25:40Z adriana 

The following automatic conversions were performed:

'_exptl_crystal_density_meas' value 'not measured' was changed to '?'
- the value is perceived as not measured.

Automatic conversion script
Id: cif_fix_values 3008 2015-01-20 13:52:24Z robertas 
;
_cod_original_cell_volume 2405.4(8)
_cod_original_sg_symbol_H-M P-1
_cod_database_code 1507087

loop_
_symmetry_equiv_pos_as_xyz
'x, y, z'
'-x, -y, -z'

loop_
_atom_site_label
_atom_site_type_symbol
_atom_site_fract_x
_atom_site_fract_y
_atom_site_fract_z
_atom_site_U_iso_or_equiv
_atom_site_adp_type
_atom_site_occupancy
_atom_site_symmetry_multiplicity
_atom_site_calc_flag
_atom_site_refinement_flags
I1 I -0.58232(4) 0.38159(3) 0.33917(3) 0.03341(16) Uani 1 1 d .
I2 I 2.01052(4) 1.02588(3) 0.35614(3) 0.02854(14) Uani 1 1 d .
O1 O 0.6647(5) 0.6576(4) 0.1695(3) 0.0396(13) Uani 1 1 d .
O2 O -0.4174(5) 0.3809(3) 0.1943(3) 0.0351(13) Uani 1 1 d .
O3 O -0.0298(5) 0.5852(3) 0.4688(3) 0.0280(12) Uani 1 1 d .
O4 O 1.7762(4) 0.9535(3) 0.2067(3) 0.0268(11) Uani 1 1 d .
O5 O 1.5127(4) 0.8922(3) 0.4694(3) 0.0261(11) Uani 1 1 d .
C1 C 0.4287(7) 0.6258(5) 0.2790(5) 0.0319(19) Uani 1 1 d .
H1 H 0.3844 0.6050 0.2247 0.038 Uiso 1 1 d R
C2 C 0.3507(7) 0.6216(5) 0.3419(5) 0.0316(19) Uani 1 1 d .
C3 C 0.4222(7) 0.6511(5) 0.4213(5) 0.0304(18) Uani 1 1 d .
H3 H 0.3677 0.6460 0.4638 0.036 Uiso 1 1 d R
C4 C 0.5672(8) 0.6876(5) 0.4394(5) 0.0335(19) Uani 1 1 d .
H4 H 0.6114 0.7055 0.4936 0.040 Uiso 1 1 d R
C5 C 0.9121(7) 0.7718(5) 0.4388(5) 0.0321(18) Uani 1 1 d .
H5 H 0.8942 0.7814 0.4926 0.039 Uiso 1 1 d R
C6 C 1.0485(7) 0.7988(5) 0.4201(5) 0.0298(17) Uani 1 1 d .
H6 H 1.1264 0.8265 0.4625 0.036 Uiso 1 1 d R
C7 C 1.0749(7) 0.7841(5) 0.3410(5) 0.0250(17) Uani 1 1 d .
C8 C 0.9616(7) 0.7447(5) 0.2777(5) 0.0258(17) Uani 1 1 d .
H8 H 0.9791 0.7370 0.2238 0.031 Uiso 1 1 d R
C9 C 0.6854(8) 0.6776(5) 0.2431(5) 0.0320(18) Uani 1 1 d .
C10 C 0.5771(7) 0.6639(5) 0.2974(5) 0.0277(17) Uani 1 1 d .
C11 C 0.6425(7) 0.6937(5) 0.3770(5) 0.0268(17) Uani 1 1 d .
C12 C 0.8000(7) 0.7318(5) 0.3769(5) 0.0284(17) Uani 1 1 d .
C13 C 0.8238(6) 0.7191(5) 0.2976(5) 0.0236(16) Uani 1 1 d .
C14 C 0.1977(7) 0.5864(5) 0.3307(5) 0.0277(18) Uani 1 1 d .
C15 C 0.0716(7) 0.5577(5) 0.3276(5) 0.0295(18) Uani 1 1 d .
C16 C -0.0776(7) 0.5205(5) 0.3297(5) 0.0274(18) Uani 1 1 d .
C17 C -0.1282(7) 0.5325(5) 0.4034(5) 0.0274(17) Uani 1 1 d .
C18 C -0.2724(7) 0.4908(5) 0.4054(5) 0.0295(18) Uani 1 1 d .
H18 H -0.3076 0.4966 0.4551 0.035 Uiso 1 1 d R
C19 C -0.3637(7) 0.4423(5) 0.3341(5) 0.0252(17) Uani 1 1 d .
C20 C -0.3181(7) 0.4309(5) 0.2598(5) 0.0294(18) Uani 1 1 d .
C21 C -0.1726(7) 0.4708(5) 0.2585(5) 0.035(2) Uani 1 1 d .
H21 H -0.1383 0.4636 0.2086 0.041 Uiso 1 1 d R
C22 C -0.3841(8) 0.3967(6) 0.1180(5) 0.038(2) Uani 1 1 d .
H221 H -0.3177 0.3629 0.0983 0.049 Uiso 1 1 d R
H222 H -0.3389 0.4660 0.1228 0.049 Uiso 1 1 d R
C23 C -0.5214(8) 0.3581(7) 0.0608(6) 0.055(3) Uani 1 1 d .
H231 H -0.5726 0.2913 0.0620 0.071 Uiso 1 1 d R
H232 H -0.5029 0.3584 0.0055 0.071 Uiso 1 1 d R
C24 C -0.6186(11) 0.4226(9) 0.0882(7) 0.082(4) Uani 1 1 d .
H241 H -0.6232 0.4295 0.1460 0.107 Uiso 1 1 d R
H242 H -0.5712 0.4869 0.0802 0.107 Uiso 1 1 d R
C25 C -0.7514(13) 0.3935(11) 0.0429(8) 0.119(5) Uani 1 1 d .
H251 H -0.7957 0.3265 0.0456 0.155 Uiso 1 1 d R
H252 H -0.7482 0.3939 -0.0140 0.155 Uiso 1 1 d R
C26 C -0.8555(12) 0.4469(8) 0.0817(8) 0.091(4) Uani 1 1 d .
H261 H -0.9559 0.4103 0.0585 0.118 Uiso 1 1 d R
H262 H -0.8464 0.4534 0.1401 0.118 Uiso 1 1 d R
C27 C -0.8252(11) 0.5400(9) 0.0645(8) 0.126(6) Uani 1 1 d .
H27A H -0.8894 0.5720 0.0886 0.189 Uiso 1 1 calc R
H27B H -0.8393 0.5319 0.0064 0.189 Uiso 1 1 calc R
H27C H -0.7265 0.5790 0.0869 0.189 Uiso 1 1 calc R
C28 C -0.0823(6) 0.6058(5) 0.5431(4) 0.0257(17) Uani 1 1 d .
H281 H -0.1188 0.5465 0.5614 0.033 Uiso 1 1 d R
H282 H -0.1611 0.6316 0.5362 0.033 Uiso 1 1 d R
C29 C 0.0374(7) 0.6791(5) 0.6040(5) 0.0260(17) Uani 1 1 d .
H291 H 0.1149 0.6523 0.6120 0.034 Uiso 1 1 d R
H292 H 0.0759 0.7374 0.5847 0.034 Uiso 1 1 d R
C30 C -0.0145(7) 0.7043(5) 0.6836(5) 0.0288(18) Uani 1 1 d .
H301 H -0.0565 0.6451 0.7011 0.037 Uiso 1 1 d R
H302 H -0.0907 0.7321 0.6752 0.037 Uiso 1 1 d R
C31 C 0.1023(7) 0.7765(5) 0.7505(5) 0.0319(18) Uani 1 1 d .
H311 H 0.1390 0.8373 0.7343 0.041 Uiso 1 1 d R
H312 H 0.1818 0.7508 0.7555 0.041 Uiso 1 1 d R
C32 C 0.0539(7) 0.7973(6) 0.8321(5) 0.036(2) Uani 1 1 d .
H321 H 0.0274 0.7381 0.8512 0.047 Uiso 1 1 d R
H322 H 0.1353 0.8453 0.8703 0.047 Uiso 1 1 d R
C33 C -0.0698(7) 0.8374(6) 0.8320(5) 0.042(2) Uani 1 1 d .
H331 H -0.0447 0.8959 0.8128 0.063 Uiso 1 1 d R
H332 H -0.0925 0.8519 0.8864 0.063 Uiso 1 1 d R
H333 H -0.1525 0.7889 0.7965 0.063 Uiso 1 1 d R
C34 C 1.2209(7) 0.8138(5) 0.3287(5) 0.0286(18) Uani 1 1 d .
C35 C 1.3451(7) 0.8430(5) 0.3272(5) 0.0250(16) Uani 1 1 d .
C36 C 1.4973(7) 0.8820(5) 0.3314(5) 0.0234(16) Uani 1 1 d .
C37 C 1.5813(7) 0.9093(5) 0.4060(4) 0.0214(16) Uani 1 1 d .
C38 C 1.7286(6) 0.9517(4) 0.4134(4) 0.0235(16) Uani 1 1 d .
H38 H 1.7873 0.9703 0.4639 0.028 Uiso 1 1 d R
C39 C 1.7892(6) 0.9649(4) 0.3463(4) 0.0205(15) Uani 1 1 d .
C40 C 1.7074(7) 0.9359(5) 0.2699(4) 0.0216(15) Uani 1 1 d .
C41 C 1.5612(7) 0.8951(5) 0.2637(5) 0.0262(17) Uani 1 1 d .
H41 H 1.5030 0.8757 0.2130 0.031 Uiso 1 1 d R
C42 C 1.7104(7) 0.8957(5) 0.1276(5) 0.0294(17) Uani 1 1 d .
H421 H 1.6409 0.9219 0.1054 0.038 Uiso 1 1 d R
H422 H 1.6602 0.8288 0.1290 0.038 Uiso 1 1 d R
C43 C 1.8278(7) 0.8995(5) 0.0769(5) 0.0328(18) Uani 1 1 d .
H431 H 1.8774 0.9670 0.0770 0.043 Uiso 1 1 d R
H432 H 1.7860 0.8637 0.0210 0.043 Uiso 1 1 d R
C44 C 1.9359(7) 0.8573(5) 0.1088(5) 0.0323(18) Uani 1 1 d .
H441 H 1.9768 0.8936 0.1648 0.042 Uiso 1 1 d R
H442 H 1.8847 0.7904 0.1096 0.042 Uiso 1 1 d R
C45 C 2.0551(7) 0.8564(5) 0.0604(5) 0.0358(19) Uani 1 1 d .
H451 H 2.1087 0.9231 0.0604 0.047 Uiso 1 1 d R
H452 H 2.0156 0.8203 0.0042 0.047 Uiso 1 1 d R
C46 C 2.1573(8) 0.8117(6) 0.0944(5) 0.045(2) Uani 1 1 d .
H461 H 2.1978 0.8487 0.1502 0.059 Uiso 1 1 d R
H462 H 2.1026 0.7456 0.0957 0.059 Uiso 1 1 d R
C47 C 2.2772(8) 0.8081(6) 0.0460(6) 0.053(2) Uani 1 1 d .
H471 H 2.2389 0.7811 -0.0110 0.079 Uiso 1 1 d R
H472 H 2.3268 0.7679 0.0644 0.079 Uiso 1 1 d R
H473 H 2.3438 0.8731 0.0541 0.079 Uiso 1 1 d R
C48 C 1.5978(7) 0.9143(5) 0.5458(4) 0.0265(16) Uani 1 1 d .
H481 H 1.6442 0.9845 0.5654 0.034 Uiso 1 1 d R
H482 H 1.6728 0.8839 0.5407 0.034 Uiso 1 1 d R
C49 C 1.5039(7) 0.8782(5) 0.6048(4) 0.0254(16) Uani 1 1 d .
H491 H 1.4279 0.9078 0.6086 0.033 Uiso 1 1 d R
H492 H 1.4582 0.8080 0.5849 0.033 Uiso 1 1 d R
C50 C 1.5906(7) 0.9014(5) 0.6878(5) 0.0306(19) Uani 1 1 d .
H501 H 1.6450 0.9708 0.7043 0.040 Uiso 1 1 d R
H502 H 1.6599 0.8663 0.6843 0.040 Uiso 1 1 d R
C51 C 1.4994(7) 0.8756(5) 0.7509(4) 0.0257(16) Uani 1 1 d .
H511 H 1.4481 0.8057 0.7357 0.033 Uiso 1 1 d R
H512 H 1.4275 0.9086 0.7531 0.033 Uiso 1 1 d R
C52 C 1.5856(8) 0.9024(6) 0.8346(5) 0.049(2) Uani 1 1 d .
H521 H 1.6488 0.8630 0.8344 0.064 Uiso 1 1 d R
H522 H 1.6463 0.9704 0.8472 0.064 Uiso 1 1 d R
C53 C 1.4937(8) 0.8860(6) 0.8987(5) 0.047(2) Uani 1 1 d .
H531 H 1.4353 0.9279 0.9015 0.070 Uiso 1 1 d R
H532 H 1.5542 0.9017 0.9503 0.070 Uiso 1 1 d R
H533 H 1.4319 0.8191 0.8860 0.070 Uiso 1 1 d R

loop_
_atom_site_aniso_label
_atom_site_aniso_U_11
_atom_site_aniso_U_22
_atom_site_aniso_U_33
_atom_site_aniso_U_23
_atom_site_aniso_U_13
_atom_site_aniso_U_12
I1 0.0189(2) 0.0338(3) 0.0475(4) 0.0107(3) 0.0091(2) 0.0073(2)
I2 0.0170(2) 0.0347(3) 0.0327(3) 0.0095(2) 0.0013(2) 0.00666(19)
O1 0.026(3) 0.054(3) 0.033(4) 0.009(3) 0.006(3) 0.006(2)
O2 0.025(3) 0.041(3) 0.033(4) 0.006(3) 0.001(2) 0.006(2)
O3 0.019(2) 0.033(3) 0.033(4) 0.008(3) 0.008(2) 0.010(2)
O4 0.021(2) 0.034(3) 0.021(3) 0.004(2) 0.004(2) 0.004(2)
O5 0.019(2) 0.031(3) 0.028(3) 0.007(2) 0.001(2) 0.009(2)
C1 0.027(4) 0.025(4) 0.038(6) -0.002(4) 0.007(4) 0.007(3)
C2 0.021(4) 0.030(4) 0.044(6) 0.010(4) 0.007(4) 0.008(3)
C3 0.028(4) 0.025(4) 0.037(6) 0.007(4) 0.009(4) 0.006(3)
C4 0.040(4) 0.028(4) 0.029(5) 0.006(4) 0.008(4) 0.008(3)
C5 0.032(4) 0.033(4) 0.029(5) 0.006(4) 0.003(4) 0.008(3)
C6 0.028(4) 0.030(4) 0.026(5) 0.003(4) -0.002(3) 0.005(3)
C7 0.018(3) 0.021(4) 0.035(5) 0.011(4) -0.001(3) 0.004(3)
C8 0.027(4) 0.027(4) 0.029(5) 0.009(4) 0.007(3) 0.015(3)
C9 0.032(4) 0.032(4) 0.039(6) 0.012(4) 0.009(4) 0.017(3)
C10 0.025(4) 0.020(4) 0.038(5) 0.006(4) 0.003(3) 0.009(3)
C11 0.036(4) 0.023(4) 0.031(5) 0.010(4) 0.014(4) 0.017(3)
C12 0.027(4) 0.019(4) 0.033(5) 0.001(3) -0.008(3) 0.005(3)
C13 0.017(3) 0.022(4) 0.031(5) 0.009(3) 0.004(3) 0.003(3)
C14 0.028(4) 0.031(4) 0.032(5) 0.013(4) 0.018(3) 0.014(3)
C15 0.027(4) 0.028(4) 0.037(5) 0.007(4) 0.013(4) 0.014(3)
C16 0.022(4) 0.024(4) 0.039(6) 0.011(4) 0.012(3) 0.008(3)
C17 0.020(3) 0.026(4) 0.039(5) 0.010(4) 0.011(3) 0.010(3)
C18 0.024(4) 0.028(4) 0.043(6) 0.011(4) 0.009(4) 0.015(3)
C19 0.019(3) 0.020(4) 0.040(5) 0.009(4) 0.005(3) 0.008(3)
C20 0.028(4) 0.023(4) 0.038(5) 0.009(4) 0.008(4) 0.008(3)
C21 0.025(4) 0.033(4) 0.047(6) 0.015(4) 0.013(4) 0.008(3)
C22 0.037(4) 0.041(5) 0.031(6) 0.004(4) 0.014(4) 0.010(4)
C23 0.042(5) 0.075(7) 0.044(7) 0.016(5) -0.004(4) 0.018(5)
C24 0.058(7) 0.119(10) 0.067(9) 0.009(8) -0.002(6) 0.038(7)
C25 0.117(12) 0.193(16) 0.070(11) 0.014(11) -0.003(9) 0.101(12)
C26 0.096(9) 0.089(9) 0.102(12) 0.043(9) -0.015(8) 0.046(7)
C27 0.059(8) 0.175(14) 0.149(15) 0.100(13) -0.026(8) 0.015(8)
C28 0.020(3) 0.030(4) 0.032(5) 0.011(4) 0.010(3) 0.012(3)
C29 0.019(3) 0.029(4) 0.033(5) 0.011(4) 0.006(3) 0.010(3)
C30 0.019(3) 0.035(4) 0.029(5) 0.005(4) 0.004(3) 0.006(3)
C31 0.021(4) 0.040(4) 0.037(5) 0.009(4) 0.002(3) 0.015(3)
C32 0.025(4) 0.045(5) 0.042(6) 0.015(4) 0.004(4) 0.014(3)
C33 0.035(4) 0.051(5) 0.038(6) 0.006(4) 0.007(4) 0.016(4)
C34 0.022(4) 0.021(4) 0.038(5) 0.002(3) 0.008(3) 0.004(3)
C35 0.025(4) 0.028(4) 0.025(5) 0.006(3) 0.004(3) 0.013(3)
C36 0.019(3) 0.023(4) 0.028(5) 0.006(3) -0.001(3) 0.008(3)
C37 0.023(3) 0.025(4) 0.027(5) 0.017(3) 0.007(3) 0.015(3)
C38 0.017(3) 0.023(4) 0.031(5) 0.009(3) -0.004(3) 0.006(3)
C39 0.018(3) 0.018(3) 0.026(5) 0.003(3) 0.000(3) 0.008(3)
C40 0.025(3) 0.023(3) 0.018(4) 0.005(3) 0.005(3) 0.009(3)
C41 0.022(3) 0.026(4) 0.028(5) 0.005(3) -0.002(3) 0.006(3)
C42 0.022(3) 0.042(4) 0.025(5) 0.010(4) -0.003(3) 0.012(3)
C43 0.036(4) 0.033(4) 0.028(5) 0.007(4) 0.005(4) 0.009(3)
C44 0.025(4) 0.045(5) 0.029(5) 0.008(4) 0.008(3) 0.013(3)
C45 0.035(4) 0.045(5) 0.023(5) 0.007(4) 0.005(3) 0.007(4)
C46 0.036(5) 0.064(6) 0.041(6) 0.012(5) 0.012(4) 0.024(4)
C47 0.040(5) 0.075(6) 0.050(7) 0.015(5) 0.015(4) 0.029(5)
C48 0.024(3) 0.030(4) 0.027(5) 0.008(4) 0.003(3) 0.012(3)
C49 0.025(4) 0.028(4) 0.028(5) 0.011(4) 0.006(3) 0.012(3)
C50 0.021(4) 0.031(4) 0.036(6) 0.012(4) 0.000(3) 0.003(3)
C51 0.027(4) 0.023(4) 0.028(5) 0.009(3) 0.006(3) 0.007(3)
C52 0.039(5) 0.073(6) 0.043(7) 0.024(5) 0.012(4) 0.021(4)
C53 0.050(5) 0.064(6) 0.036(6) 0.016(5) 0.006(4) 0.029(5)

loop_
_atom_type_symbol
_atom_type_description
_atom_type_scat_dispersion_real
_atom_type_scat_dispersion_imag
_atom_type_scat_source
C C 0.0033 0.0016 'International Tables Vol C Tables 4.2.6.8 and 6.1.1.4'
H H 0.0000 0.0000 'International Tables Vol C Tables 4.2.6.8 and 6.1.1.4'
O O 0.0106 0.0060 'International Tables Vol C Tables 4.2.6.8 and 6.1.1.4'
I I -0.4742 1.8119 'International Tables Vol C Tables 4.2.6.8 and 6.1.1.4'

loop_
_exptl_crystal_face_index_h
_exptl_crystal_face_index_k
_exptl_crystal_face_index_l
_exptl_crystal_face_perp_dist
0.00 0.00 -1.00 0.0180
0.00 0.00 1.00 0.0180
0.00 1.00 0.00 0.0400
0.00 -1.00 0.00 0.0400
1.00 0.00 0.00 0.1000
-2.00 0.00 3.00 0.1100

loop_
_geom_angle_atom_site_label_1
_geom_angle_atom_site_label_2
_geom_angle_atom_site_label_3
_geom_angle
C20 O2 C22 117.7(6)
C17 O3 C28 116.6(5)
C40 O4 C42 118.5(5)
C37 O5 C48 117.7(5)
C2 C1 C10 118.0(8)
C1 C2 C3 119.6(7)
C1 C2 C14 123.3(8)
C3 C2 C14 117.1(7)
C4 C3 C2 122.4(7)
C11 C4 C3 117.4(8)
C12 C5 C6 118.3(8)
C5 C6 C7 121.9(7)
C6 C7 C8 120.1(6)
C6 C7 C34 117.2(7)
C8 C7 C34 122.7(7)
C7 C8 C13 117.2(7)
O1 C9 C10 127.4(7)
O1 C9 C13 128.0(7)
C10 C9 C13 104.5(7)
C11 C10 C1 120.1(7)
C11 C10 C9 110.4(6)
C1 C10 C9 129.6(8)
C4 C11 C10 122.5(7)
C4 C11 C12 130.3(8)
C10 C11 C12 107.2(6)
C5 C12 C13 120.7(7)
C5 C12 C11 131.2(8)
C13 C12 C11 108.1(6)
C12 C13 C8 121.7(7)
C12 C13 C9 109.7(6)
C8 C13 C9 128.6(7)
C15 C14 C2 175.0(8)
C14 C15 C16 175.2(8)
C21 C16 C17 120.2(6)
C21 C16 C15 120.2(7)
C17 C16 C15 119.6(7)
O3 C17 C18 124.6(7)
O3 C17 C16 116.2(6)
C18 C17 C16 119.2(7)
C19 C18 C17 119.3(7)
C18 C19 C20 123.2(6)
C18 C19 I1 118.3(5)
C20 C19 I1 118.6(6)
O2 C20 C19 117.7(6)
O2 C20 C21 125.1(7)
C19 C20 C21 117.2(7)
C20 C21 C16 120.9(7)
O2 C22 C23 107.2(6)
C22 C23 C24 108.7(8)
C25 C24 C23 115.5(10)
C24 C25 C26 113.8(11)
C27 C26 C25 110.2(11)
O3 C28 C29 108.4(5)
C28 C29 C30 110.1(5)
C29 C30 C31 113.8(5)
C32 C31 C30 114.3(6)
C31 C32 C33 113.6(6)
C35 C34 C7 172.9(9)
C34 C35 C36 175.9(9)
C37 C36 C41 119.7(6)
C37 C36 C35 118.1(7)
C41 C36 C35 122.1(7)
O5 C37 C36 116.8(6)
O5 C37 C38 123.2(6)
C36 C37 C38 120.0(6)
C39 C38 C37 119.4(7)
C38 C39 C40 121.8(6)
C38 C39 I2 119.8(5)
C40 C39 I2 118.3(5)
O4 C40 C41 124.0(6)
O4 C40 C39 117.9(6)
C41 C40 C39 118.1(6)
C40 C41 C36 120.9(7)
O4 C42 C43 106.9(6)
C42 C43 C44 111.3(6)
C45 C44 C43 114.8(6)
C44 C45 C46 112.1(6)
C47 C46 C45 113.4(7)
O5 C48 C49 109.3(5)
C48 C49 C50 111.1(6)
C51 C50 C49 113.1(6)
C50 C51 C52 113.1(6)
C53 C52 C51 113.0(7)

loop_
_geom_bond_atom_site_label_1
_geom_bond_atom_site_label_2
_geom_bond_distance
I1 C19 2.114(6)
I2 C39 2.099(6)
O1 C9 1.230(9)
O2 C20 1.357(9)
O2 C22 1.439(9)
O3 C17 1.359(9)
O3 C28 1.434(8)
O4 C40 1.366(7)
O4 C42 1.437(8)
O5 C37 1.367(8)
O5 C48 1.431(8)
C1 C2 1.388(10)
C1 C10 1.401(9)
C2 C3 1.411(11)
C2 C14 1.441(9)
C3 C4 1.368(9)
C4 C11 1.366(9)
C5 C12 1.375(10)
C5 C6 1.384(9)
C6 C7 1.398(10)
C7 C8 1.399(10)
C7 C34 1.437(8)
C8 C13 1.404(8)
C9 C10 1.483(10)
C9 C13 1.487(10)
C10 C11 1.393(10)
C11 C12 1.503(9)
C12 C13 1.392(10)
C14 C15 1.194(8)
C15 C16 1.431(9)
C16 C21 1.405(11)
C16 C17 1.402(10)
C17 C18 1.392(8)
C18 C19 1.387(10)
C19 C20 1.390(10)
C20 C21 1.398(9)
C22 C23 1.503(11)
C23 C24 1.600(13)
C24 C25 1.380(14)
C25 C26 1.600(15)
C26 C27 1.450(14)
C28 C29 1.506(9)
C29 C30 1.521(10)
C30 C31 1.539(10)
C31 C32 1.526(10)
C32 C33 1.533(9)
C34 C35 1.188(8)
C35 C36 1.444(9)
C36 C37 1.391(10)
C36 C41 1.400(10)
C37 C38 1.398(8)
C38 C39 1.375(9)
C39 C40 1.406(10)
C40 C41 1.388(8)
C42 C43 1.511(9)
C43 C44 1.536(9)
C44 C45 1.509(9)
C45 C46 1.532(10)
C46 C47 1.518(10)
C48 C49 1.516(9)
C49 C50 1.532(10)
C50 C51 1.515(9)
C51 C52 1.533(11)
C52 C53 1.506(10)

loop_
_geom_torsion_atom_site_label_1
_geom_torsion_atom_site_label_2
_geom_torsion_atom_site_label_3
_geom_torsion_atom_site_label_4
_geom_torsion
C19 C20 O2 C22 158.4(6)
C20 O2 C22 C23 -163.5(6)
O2 C22 C23 C24 67.0(9)
C22 C23 C24 C25 -177.6(11)
C23 C24 C25 C26 168.9(9)
C16 C17 O3 C28 174.0(5)
C17 O3 C28 C29 -169.5(5)
O3 C28 C29 C30 179.0(5)
C28 C29 C30 C31 178.1(6)
C29 C30 C31 C32 -176.0(6)
C30 C31 C32 C33 -58.9(9)
C39 C40 O2 C42 -170.6(6)
C40 O2 C42 C43 168.1(9)
O2 C42 C43 C44 -117.8(7)
C42 C43 C44 C45 178.7(7)
C43 C44 C45 C46 -178.9(7)
C36 C37 O3 C38 -140(2)
C37 O3 C38 C39 47(2)
O3 C38 C39 C40 -9.0(8)
C38 C39 C40 C41 1.7(10)
C39 C40 C41 C42 -169.7(7)
C40 C41 C42 C43 23.5(16)

loop_
_cod_related_entry_id
_cod_related_entry_database
_cod_related_entry_code
1 ChemSpider 21157331
